data_7215538
loop_
_publ_author_name
'Arthur, Richard J.'
'Coogan, Michael P.'
'Casadesus, Meritxell'
'Haigh, Robert'
'Headspith, D. A.'
'Francesconi, M. Grazia'
'Laye, Rebecca H.'

_publ_section_title
;
 Stereostructural behaviour of N--N atropisomers: Two conglomerate
 crystallisations and a crystallisation-induced deracemisation
;
_journal_coden_ASTM CRECF4
_journal_issue 4
_journal_name_full CrystEngComm
_journal_page_first 610
_journal_page_last 619
_journal_paper_doi 10.1039/b814424a
_journal_volume 11
_journal_year 2009
_chemical_absolute_configuration unk
_chemical_formula_moiety 'C14 H14 N4 O2'
_chemical_formula_sum 'C14 H14 N4 O2'
_chemical_formula_weight 270.29
_chemical_melting_point 212
_chemical_name_common 1,2-bis-(2-aminobenzoyl)hydrazine
_chemical_name_systematic
;
1,2-bis-(2-aminobenzoyl)hydrazine
;
_space_group_IT_number 19
_symmetry_cell_setting orthorhombic
_symmetry_space_group_name_Hall 'P 2ac 2ab'
_symmetry_space_group_name_H-M 'P 21 21 21'
_atom_sites_solution_hydrogens geom
_atom_sites_solution_primary direct
_atom_sites_solution_secondary difmap
_audit_creation_method SHELXL-97
_cell_angle_alpha 90.00
_cell_angle_beta 90.00
_cell_angle_gamma 90.00
_cell_formula_units_Z 4
_cell_length_a 9.1158(3)
_cell_length_b 9.9478(4)
_cell_length_c 13.7725(5)
_cell_measurement_reflns_used 11218
_cell_measurement_temperature 150(2)
_cell_measurement_theta_max 27.48
_cell_measurement_theta_min 2.91
_cell_volume 1248.92(8)
_computing_structure_refinement 'SHELXL-97 (Sheldrick, 1997)'
_computing_structure_solution 'SHELXS-97 (Sheldrick, 1990)'
_diffrn_ambient_temperature 173(2)
_diffrn_measured_fraction_theta_full 0.998
_diffrn_measured_fraction_theta_max 0.998
_diffrn_measurement_device_type KappaCCD
_diffrn_measurement_method CCD
_diffrn_radiation_monochromator graphite
_diffrn_radiation_source 'fine-focus sealed tube'
_diffrn_radiation_type MoK\a
_diffrn_radiation_wavelength 0.71073
_diffrn_reflns_av_R_equivalents 0.1509
_diffrn_reflns_av_sigmaI/netI 0.0900
_diffrn_reflns_limit_h_max 11
_diffrn_reflns_limit_h_min -11
_diffrn_reflns_limit_k_max 12
_diffrn_reflns_limit_k_min -9
_diffrn_reflns_limit_l_max 17
_diffrn_reflns_limit_l_min -16
_diffrn_reflns_number 11134
_diffrn_reflns_theta_full 27.44
_diffrn_reflns_theta_max 27.44
_diffrn_reflns_theta_min 2.96
_exptl_absorpt_coefficient_mu 0.100
_exptl_absorpt_correction_type none
_exptl_crystal_colour colourless
_exptl_crystal_density_diffrn 1.438
_exptl_crystal_density_method 'not measured'
_exptl_crystal_description block
_exptl_crystal_F_000 568
_exptl_crystal_size_max 0.25
_exptl_crystal_size_mid 0.25
_exptl_crystal_size_min 0.15
_refine_diff_density_max 0.287
_refine_diff_density_min -0.275
_refine_diff_density_rms 0.067
_refine_ls_abs_structure_details 'Flack H D (1983), Acta Cryst. A39, 876-881'
_refine_ls_abs_structure_Flack 0(10)
_refine_ls_extinction_coef 0.034(6)
_refine_ls_extinction_expression Fc^*^=kFc[1+0.001xFc^2^\l^3^/sin(2\q)]^-1/4^
_refine_ls_extinction_method SHELXL
_refine_ls_goodness_of_fit_ref 0.936
_refine_ls_hydrogen_treatment mixed
_refine_ls_matrix_type full
_refine_ls_number_parameters 206
_refine_ls_number_reflns 1643
_refine_ls_number_restraints 0
_refine_ls_restrained_S_all 0.936
_refine_ls_R_factor_all 0.1064
_refine_ls_R_factor_gt 0.0564
_refine_ls_shift/su_max 0.000
_refine_ls_shift/su_mean 0.000
_refine_ls_structure_factor_coef Fsqd
_refine_ls_weighting_details 'calc w=1/[\s^2^(Fo^2^)+(0.1000P)^2^+0.0000P] where P=(Fo^2^+2Fc^2^)/3'
_refine_ls_weighting_scheme calc
_refine_ls_wR_factor_gt 0.1266
_refine_ls_wR_factor_ref 0.1550
_reflns_number_gt 1094
_reflns_number_total 1643
_reflns_threshold_expression >2sigma(I)
_cod_duplicate_entry 7200391
_cod_data_source_file b814424a.txt
_cod_data_source_block C14H14N4O2
_cod_depositor_comments
;
 Updated bibliographic information.

 Antanas Vaitkus,
 2019-09-18

 Marked entry as a duplicate of entry 7200391.

 Antanas Vaitkus,
 2019-09-18
;
_cod_original_sg_symbol_H-M P212121
_cod_database_code 7215538

loop_
_symmetry_equiv_pos_as_xyz
'x, y, z'
'-x+1/2, -y, z+1/2'
'x+1/2, -y+1/2, -z'
'-x, y+1/2, -z+1/2'

loop_
_atom_site_label
_atom_site_type_symbol
_atom_site_fract_x
_atom_site_fract_y
_atom_site_fract_z
_atom_site_U_iso_or_equiv
_atom_site_adp_type
_atom_site_occupancy
_atom_site_symmetry_multiplicity
_atom_site_calc_flag
_atom_site_refinement_flags
O1 O 0.8639(3) 0.0636(3) 0.62669(17) 0.0329(7) Uani 1 1 d .
N2 N 1.0015(3) 0.2508(3) 0.63664(19) 0.0269(7) Uani 1 1 d .
C3 C 1.1943(4) 0.0614(4) 0.3422(2) 0.0264(8) Uani 1 1 d .
C4 C 0.9039(4) 0.1545(4) 0.7855(2) 0.0248(8) Uani 1 1 d .
C5 C 1.0460(4) 0.2631(4) 0.3296(2) 0.0251(8) Uani 1 1 d .
H5 H 0.9995 0.3377 0.3596 0.030 Uiso 1 1 calc R
N6 N 1.0149(4) 0.2488(3) 0.5363(2) 0.0281(7) Uani 1 1 d .
C7 C 0.9367(4) 0.2736(4) 0.9390(3) 0.0305(9) Uani 1 1 d .
H7 H 0.9767 0.3468 0.9746 0.037 Uiso 1 1 calc R
C10 C 1.1814(4) 0.0467(4) 0.2415(2) 0.0313(9) Uani 1 1 d .
H10 H 1.2265 -0.0279 0.2104 0.038 Uiso 1 1 calc R
C11 C 0.7973(4) 0.0684(4) 0.9338(2) 0.0313(9) Uani 1 1 d .
H11 H 0.7414 0.0020 0.9668 0.038 Uiso 1 1 calc R
C12 C 1.0360(4) 0.2476(4) 0.2302(2) 0.0291(9) Uani 1 1 d .
H12 H 0.9831 0.3106 0.1920 0.035 Uiso 1 1 calc R
C14 C 0.9598(4) 0.2630(4) 0.8398(2) 0.0265(9) Uani 1 1 d .
H14 H 1.0148 0.3308 0.8076 0.032 Uiso 1 1 calc R
C15 C 1.1227(4) 0.1714(3) 0.3866(2) 0.0244(8) Uani 1 1 d .
C16 C 0.9213(4) 0.1498(4) 0.6781(2) 0.0250(8) Uani 1 1 d .
C17 C 0.8211(4) 0.0567(4) 0.8340(2) 0.0245(8) Uani 1 1 d .
C18 C 0.8546(4) 0.1761(4) 0.9852(2) 0.0324(9) Uani 1 1 d .
H18 H 0.8372 0.1829 1.0530 0.039 Uiso 1 1 calc R
C19 C 1.1049(4) 0.1380(4) 0.1869(2) 0.0320(9) Uani 1 1 d .
H19 H 1.0988 0.1264 0.1186 0.038 Uiso 1 1 calc R
C20 C 1.1309(4) 0.1873(3) 0.4943(2) 0.0251(8) Uani 1 1 d .
O2 O 1.2364(3) 0.1502(3) 0.54398(17) 0.0330(7) Uani 1 1 d .
N4 N 0.7645(4) -0.0573(3) 0.7873(2) 0.0305(8) Uani 1 1 d .
N3 N 1.2681(4) -0.0350(4) 0.3948(3) 0.0363(9) Uani 1 1 d .
H1 H 0.936(4) 0.269(4) 0.503(3) 0.024(10) Uiso 1 1 d .
H4 H 1.296(4) -0.015(4) 0.453(3) 0.035(12) Uiso 1 1 d .
H6 H 1.070(5) 0.295(4) 0.672(3) 0.047(13) Uiso 1 1 d .
H8 H 1.325(5) -0.087(5) 0.358(3) 0.048(13) Uiso 1 1 d .
H2 H 0.688(5) -0.099(4) 0.818(2) 0.031(11) Uiso 1 1 d .
H3 H 0.761(5) -0.041(4) 0.719(3) 0.044(12) Uiso 1 1 d .

loop_
_atom_site_aniso_label
_atom_site_aniso_U_11
_atom_site_aniso_U_22
_atom_site_aniso_U_33
_atom_site_aniso_U_23
_atom_site_aniso_U_13
_atom_site_aniso_U_12
O1 0.0377(16) 0.0338(15) 0.0271(12) -0.0023(11) -0.0047(12) -0.0029(14)
N2 0.0265(16) 0.0379(18) 0.0162(15) -0.0020(13) 0.0037(14) -0.0044(18)
C3 0.026(2) 0.0261(19) 0.0268(18) -0.0008(15) 0.0038(15) -0.0015(18)
C4 0.0230(19) 0.0268(19) 0.0245(18) 0.0010(14) 0.0003(15) 0.0036(17)
C5 0.0204(19) 0.0283(19) 0.0267(19) 0.0006(15) 0.0025(14) 0.0009(17)
N6 0.0248(16) 0.0401(19) 0.0195(15) -0.0010(13) 0.0025(14) 0.0027(17)
C7 0.029(2) 0.036(2) 0.0262(19) -0.0036(16) -0.0052(16) 0.0000(18)
C10 0.032(2) 0.031(2) 0.031(2) -0.0038(16) 0.0068(17) -0.0037(18)
C11 0.029(2) 0.037(2) 0.028(2) 0.0045(16) 0.0004(17) 0.0044(19)
C12 0.027(2) 0.035(2) 0.0253(19) 0.0031(16) 0.0003(15) -0.0032(19)
C14 0.0241(19) 0.029(2) 0.0261(19) -0.0014(15) 0.0033(15) -0.0009(18)
C15 0.0216(18) 0.0293(19) 0.0224(18) -0.0006(14) 0.0028(15) -0.0031(18)
C16 0.0230(18) 0.029(2) 0.0232(18) 0.0030(16) -0.0010(15) 0.0057(18)
C17 0.0214(19) 0.0274(19) 0.0248(18) 0.0001(14) 0.0000(15) 0.0055(17)
C18 0.035(2) 0.043(2) 0.0187(17) 0.0016(15) 0.0017(17) 0.008(2)
C19 0.032(2) 0.043(2) 0.0214(18) 0.0001(17) 0.0005(16) -0.005(2)
C20 0.0267(19) 0.0256(19) 0.0229(18) 0.0022(14) 0.0009(16) -0.0047(17)
O2 0.0292(14) 0.0439(16) 0.0258(13) 0.0036(11) -0.0032(12) 0.0067(14)
N4 0.0323(19) 0.0270(17) 0.0321(19) 0.0022(13) 0.0018(15) -0.0050(16)
N3 0.040(2) 0.0338(19) 0.035(2) 0.0021(14) 0.0020(17) 0.0091(17)

loop_
_atom_type_symbol
_atom_type_description
_atom_type_scat_dispersion_real
_atom_type_scat_dispersion_imag
_atom_type_scat_source
C C 0.0033 0.0000 'International Tables Vol C Tables 4.2.6.8 and 6.1.1.4'
H H 0.0000 0.0000 'International Tables Vol C Tables 4.2.6.8 and 6.1.1.4'
N N 0.0061 0.0000 'International Tables Vol C Tables 4.2.6.8 and 6.1.1.4'
O O 0.0106 0.0000 'International Tables Vol C Tables 4.2.6.8 and 6.1.1.4'

loop_
_geom_angle_atom_site_label_1
_geom_angle_atom_site_label_2
_geom_angle_atom_site_label_3
_geom_angle
C16 N2 N6 116.9(3)
C16 N2 H6 120(3)
N6 N2 H6 119(3)
N3 C3 C10 119.3(3)
N3 C3 C15 122.5(3)
C10 C3 C15 118.1(3)
C17 C4 C14 118.3(3)
C17 C4 C16 120.7(3)
C14 C4 C16 120.9(3)
C12 C5 C15 121.3(3)
C12 C5 H5 119.3
C15 C5 H5 119.3
C20 N6 N2 120.1(3)
C20 N6 H1 121(2)
N2 N6 H1 117(2)
C18 C7 C14 118.9(3)
C18 C7 H7 120.6
C14 C7 H7 120.6
C19 C10 C3 121.2(4)
C19 C10 H10 119.4
C3 C10 H10 119.4
C18 C11 C17 120.6(3)
C18 C11 H11 119.7
C17 C11 H11 119.7
C5 C12 C19 118.8(3)
C5 C12 H12 120.6
C19 C12 H12 120.6
C7 C14 C4 121.8(3)
C7 C14 H14 119.1
C4 C14 H14 119.1
C5 C15 C3 119.7(3)
C5 C15 C20 121.1(3)
C3 C15 C20 119.3(3)
O1 C16 N2 120.0(3)
O1 C16 C4 123.3(3)
N2 C16 C4 116.7(3)
C11 C17 N4 117.6(3)
C11 C17 C4 119.7(3)
N4 C17 C4 122.7(3)
C7 C18 C11 120.8(3)
C7 C18 H18 119.6
C11 C18 H18 119.6
C10 C19 C12 120.9(3)
C10 C19 H19 119.5
C12 C19 H19 119.5
O2 C20 N6 120.5(3)
O2 C20 C15 123.8(3)
N6 C20 C15 115.7(3)
C17 N4 H2 116(2)
C17 N4 H3 109(2)
H2 N4 H3 120(4)
C3 N3 H4 118(3)
C3 N3 H8 113(3)
H4 N3 H8 119(4)

loop_
_geom_bond_atom_site_label_1
_geom_bond_atom_site_label_2
_geom_bond_distance
O1 C16 1.229(4)
N2 C16 1.367(5)
N2 N6 1.387(4)
N2 H6 0.91(4)
C3 N3 1.377(5)
C3 C10 1.400(5)
C3 C15 1.414(5)
C4 C17 1.402(5)
C4 C14 1.409(5)
C4 C16 1.489(4)
C5 C12 1.381(5)
C5 C15 1.392(5)
C5 H5 0.9500
N6 C20 1.352(5)
N6 H1 0.88(4)
C7 C18 1.380(5)
C7 C14 1.386(5)
C7 H7 0.9500
C10 C19 1.370(5)
C10 H10 0.9500
C11 C18 1.386(5)
C11 C17 1.396(5)
C11 H11 0.9500
C12 C19 1.392(5)
C12 H12 0.9500
C14 H14 0.9500
C15 C20 1.494(4)
C17 N4 1.402(5)
C18 H18 0.9500
C19 H19 0.9500
C20 O2 1.236(4)
N4 H2 0.91(4)
N4 H3 0.96(4)
N3 H4 0.87(4)
N3 H8 0.89(5)

loop_
_geom_torsion_atom_site_label_1
_geom_torsion_atom_site_label_2
_geom_torsion_atom_site_label_3
_geom_torsion_atom_site_label_4
_geom_torsion
C16 N2 N6 C20 -92.8(4)
N3 C3 C10 C19 177.9(4)
C15 C3 C10 C19 1.7(5)
C15 C5 C12 C19 -0.2(5)
C18 C7 C14 C4 -1.1(5)
C17 C4 C14 C7 1.0(5)
C16 C4 C14 C7 175.8(3)
C12 C5 C15 C3 1.2(5)
C12 C5 C15 C20 -178.9(3)
N3 C3 C15 C5 -177.9(3)
C10 C3 C15 C5 -1.9(5)
N3 C3 C15 C20 2.2(5)
C10 C3 C15 C20 178.2(3)
N6 N2 C16 O1 -0.7(5)
N6 N2 C16 C4 -178.4(3)
C17 C4 C16 O1 1.1(5)
C14 C4 C16 O1 -173.6(3)
C17 C4 C16 N2 178.8(3)
C14 C4 C16 N2 4.0(5)
C18 C11 C17 N4 177.7(3)
C18 C11 C17 C4 0.1(5)
C14 C4 C17 C11 -0.5(5)
C16 C4 C17 C11 -175.4(3)
C14 C4 C17 N4 -177.9(3)
C16 C4 C17 N4 7.2(5)
C14 C7 C18 C11 0.7(6)
C17 C11 C18 C7 -0.2(6)
C3 C10 C19 C12 -0.8(6)
C5 C12 C19 C10 0.0(5)
N2 N6 C20 O2 -10.8(5)
N2 N6 C20 C15 170.4(3)
C5 C15 C20 O2 -149.2(3)
C3 C15 C20 O2 30.7(5)
C5 C15 C20 N6 29.5(5)
C3 C15 C20 N6 -150.6(3)
